data_1539679
loop_
_publ_author_name
'Benard, P.'
'Louer, D.'
'Louer, M.'

_publ_section_title
;
 Solving the crystal structure of Cd5 (O H)8 (N O3)2 (H2 O)2 from powder
 diffraction data. A comparison with single crystal data
;
_journal_name_full 'Powder Diffraction'
_journal_page_first 10
_journal_page_last 15
_journal_volume 6
_journal_year 1991
_chemical_formula_sum 'Cd5 H12 N2 O16'
_chemical_name_systematic 'Cd5 (O H)8 (N O3)2 (H2 O)2'
_space_group_IT_number 12
_symmetry_space_group_name_Hall '-C 2y'
_symmetry_space_group_name_H-M 'C 1 2/m 1'
_cell_angle_alpha 90
_cell_angle_beta 94.85
_cell_angle_gamma 90
_cell_formula_units_Z 2
_cell_length_a 18.931
_cell_length_b 6.858
_cell_length_c 5.931
_cell_volume 767.258
_citation_journal_id_ASTM PODIE2
_cod_data_source_file Benard_PODIE2_1991_1425.cif
_cod_data_source_block H12Cd5N2O16
_cod_original_cell_volume 767.2575
_cod_original_formula_sum 'H12 Cd5 N2 O16'
_cod_database_code 1539679

loop_
_symmetry_equiv_pos_as_xyz
x,y,z
-x,y,-z
-x,-y,-z
x,-y,z
x+1/2,y+1/2,z
-x+1/2,y+1/2,-z
-x+1/2,-y+1/2,-z
x+1/2,-y+1/2,z

loop_
_atom_site_label
_atom_site_type_symbol
_atom_site_fract_x
_atom_site_fract_y
_atom_site_fract_z
_atom_site_occupancy
_atom_site_U_iso_or_equiv
N1 N+5 0.2489 0.5 0.2497 1 0.0
O1 O-2 0.068 0.5 0.371 1 0.0
Cd3 Cd+2 0.3941 0 0.9693 1 0.0
Cd2 Cd+2 0 0.2541 0.5 1 0.0
O4 O-2 0.2159 0.3423 0.2122 1 0.0
O3 O-2 0.058 0 0.3477 1 0.0
O5 O-2 0.8129 0 0.316 1 0.0
O6 O-2 0.8072 0.5 0.2748 1 0.0
Cd1 Cd+2 0 0 0 1 0.0
O2 O-2 0.9318 0.2397 0.1539 1 0.0
